data_7122656
loop_
_publ_author_name
'Bujak, Maciej'
'Stammler, Georg'
'Blomeyer, Sebastian'
'Mitzel, Norbert Werner'

_publ_section_title
;
 The Nature of Interactions of Benzene with CF3I and CF3CH2I
;
_journal_name_full 'Chemical Communications'
_journal_paper_doi 10.1039/C8CC08980A
_journal_year 2018
_chemical_formula_moiety 'C2 H2 F3 I, C6 H6'
_chemical_formula_sum 'C8 H8 F3 I'
_chemical_formula_weight 288.04
_chemical_name_systematic
; 
 1,1,1-Trifluoro-2-iodoethane benzene 
;
_space_group_IT_number 63
_symmetry_cell_setting orthorhombic
_symmetry_space_group_name_Hall '-C 2c 2'
_symmetry_space_group_name_H-M 'C m c m'
_atom_sites_solution_hydrogens difmap
_atom_sites_solution_primary direct
_atom_sites_solution_secondary difmap
_audit_creation_method SHELXL-97
_audit_update_record
;
2018-10-15 deposited with the CCDC.
2018-11-28 downloaded from the CCDC.
;
_cell_angle_alpha 90.00
_cell_angle_beta 90.00
_cell_angle_gamma 90.00
_cell_formula_units_Z 4
_cell_length_a 11.7746(7)
_cell_length_b 7.8765(7)
_cell_length_c 11.2397(9)
_cell_measurement_reflns_used 3399
_cell_measurement_temperature 160.0(1)
_cell_measurement_theta_max 27.5
_cell_measurement_theta_min 3.1
_cell_volume 1042.40(14)
_computing_cell_refinement 'CrysAlisPro (Rigaku Oxford Diffraction, 2015)'
_computing_data_collection 'CrysAlisPro (Rigaku Oxford Diffraction, 2015)'
_computing_data_reduction 'CrysAlisPro (Rigaku Oxford Diffraction, 2015)'
_computing_molecular_graphics 'Mercury (C. F. Macrae at al., 2008)'
_computing_publication_material 'SHELXL-97 (G. M. Sheldrick, 2008, 2015)'
_computing_structure_refinement 'SHELXL-97 (G. M. Sheldrick, 2008, 2015)'
_computing_structure_solution 'SHELXS-97 (G. M. Sheldrick, 2008)'
_diffrn_ambient_temperature 160.0(1)
_diffrn_measured_fraction_theta_full 1.000
_diffrn_measured_fraction_theta_max 1.000
_diffrn_measurement_device_type SuperNova
_diffrn_measurement_method \w-scans
_diffrn_radiation_monochromator graphite
_diffrn_radiation_source 'fine-focus sealed tube'
_diffrn_radiation_type MoK\a
_diffrn_radiation_wavelength 0.71073
_diffrn_reflns_av_R_equivalents 0.0590
_diffrn_reflns_av_sigmaI/netI 0.0182
_diffrn_reflns_limit_h_max 14
_diffrn_reflns_limit_h_min -14
_diffrn_reflns_limit_k_max 9
_diffrn_reflns_limit_k_min -9
_diffrn_reflns_limit_l_max 13
_diffrn_reflns_limit_l_min -13
_diffrn_reflns_number 8770
_diffrn_reflns_theta_full 25.99
_diffrn_reflns_theta_max 25.99
_diffrn_reflns_theta_min 3.11
_exptl_absorpt_coefficient_mu 3.063
_exptl_absorpt_correction_T_max 1.000
_exptl_absorpt_correction_T_min 0.012
_exptl_absorpt_correction_type multi-scan
_exptl_absorpt_process_details
;
CrysAlisPro 1.171.39.15e (Rigaku Oxford Diffraction, 2015)
Empirical absorption correction using spherical harmonics,
implemented in SCALE3 ABSPACK scaling algorithm.
;
_exptl_crystal_colour colourless
_exptl_crystal_density_diffrn 1.835
_exptl_crystal_density_method 'not measured'
_exptl_crystal_description irregular
_exptl_crystal_F_000 544
_exptl_crystal_size_max 0.03
_exptl_crystal_size_mid 0.03
_exptl_crystal_size_min 0.02
_refine_diff_density_max 0.193
_refine_diff_density_min -0.177
_refine_diff_density_rms 0.041
_refine_ls_extinction_coef 0.0024(5)
_refine_ls_extinction_expression Fc\^*\^=kFc[1+0.001xFc\^2\^\l\^3\^/sin(2\q)]\^-1/4
_refine_ls_extinction_method SHELXL
_refine_ls_goodness_of_fit_ref 1.114
_refine_ls_hydrogen_treatment hetero
_refine_ls_matrix_type full
_refine_ls_number_parameters 53
_refine_ls_number_reflns 570
_refine_ls_number_restraints 2
_refine_ls_restrained_S_all 1.114
_refine_ls_R_factor_all 0.0298
_refine_ls_R_factor_gt 0.0244
_refine_ls_shift/su_max 0.000
_refine_ls_shift/su_mean 0.000
_refine_ls_structure_factor_coef Fsqd
_refine_ls_weighting_details
; 
 calc w=1/[\s\^2\^(Fo\^2\^)+(0.0225P)\^2\^+0.6423P] where
 P=(Fo\^2\^+2Fc\^2\^)/3 
;
_refine_ls_weighting_scheme calc
_refine_ls_wR_factor_gt 0.0578
_refine_ls_wR_factor_ref 0.0614
_reflns_number_gt 500
_reflns_number_total 570
_reflns_threshold_expression >2sigma(I)
_cod_data_source_file c8cc08980a1.cif
_cod_data_source_block CF3CH2IC6H6_160K
_cod_depositor_comments
;
The following automatic conversions were performed:

'_symmetry_cell_setting' value 'Orthorhombic' changed to
'orthorhombic' according to
/home/data/users/saulius/crontab/automatic-downloads/rss-feeds/RSC/lib/dictionaries/cif_core.dic
dictionary named 'cif_core.dic' version 2.4.2 from 2011-04-26.

Automatic conversion script
Id: cif_fix_values 4973 2017-02-22 13:04:09Z antanas 
;
_cod_database_code 7122656

loop_
_symmetry_equiv_pos_as_xyz
'x, y, z'
'-x, -y, z+1/2'
'-x, y, -z+1/2'
'x, -y, -z'
'x+1/2, y+1/2, z'
'-x+1/2, -y+1/2, z+1/2'
'-x+1/2, y+1/2, -z+1/2'
'x+1/2, -y+1/2, -z'
'-x, -y, -z'
'x, y, -z-1/2'
'x, -y, z-1/2'
'-x, y, z'
'-x+1/2, -y+1/2, -z'
'x+1/2, y+1/2, -z-1/2'
'x+1/2, -y+1/2, z-1/2'
'-x+1/2, y+1/2, z'

loop_
_atom_site_label
_atom_site_type_symbol
_atom_site_fract_x
_atom_site_fract_y
_atom_site_fract_z
_atom_site_U_iso_or_equiv
_atom_site_adp_type
_atom_site_occupancy
_atom_site_symmetry_multiplicity
_atom_site_calc_flag
_atom_site_refinement_flags
C1 C 0.1064(12) 0.1356(15) 0.2500 0.076(4) Uani 0.50 2 d SP
F1 F 0.1993(3) 0.2300(6) 0.2500 0.0905(14) Uani 0.50 2 d SP
F2 F 0.1138(3) 0.0333(5) 0.3457(4) 0.1118(13) Uani 0.50 1 d P
C2 C 0.0000 0.2373(5) 0.2500 0.0452(9) Uani 1 4 d S
H2 H 0.0000 0.313(4) 0.3200(17) 0.054 Uiso 1 2 d SD
I1 I -0.14736(6) 0.09279(12) 0.2500 0.0690(3) Uani 0.50 2 d SP
C3 C -0.1164(3) 0.5000 0.5000 0.0650(9) Uani 1 2 d SD
H3 H -0.197(2) 0.5000 0.5000 0.078 Uiso 1 2 d SD
C4 C -0.0581(2) 0.6214(3) 0.4378(2) 0.0647(7) Uani 1 1 d D
H4 H -0.100(2) 0.705(3) 0.392(2) 0.078 Uiso 1 1 d D

loop_
_atom_site_aniso_label
_atom_site_aniso_U_11
_atom_site_aniso_U_22
_atom_site_aniso_U_33
_atom_site_aniso_U_23
_atom_site_aniso_U_13
_atom_site_aniso_U_12
C1 0.074(9) 0.053(6) 0.099(8) 0.000 0.000 0.006(5)
F1 0.038(2) 0.085(3) 0.148(4) 0.000 0.000 -0.012(2)
F2 0.076(2) 0.093(2) 0.166(4) 0.068(3) -0.031(2) 0.0040(19)
C2 0.044(2) 0.047(2) 0.045(2) 0.000 0.000 0.000
I1 0.0448(4) 0.0816(6) 0.0807(4) 0.000 0.000 -0.0146(3)
C3 0.0514(18) 0.089(2) 0.0541(18) -0.0133(18) 0.000 0.000
C4 0.0893(17) 0.0593(13) 0.0455(12) 0.0016(9) -0.0098(11) 0.0186(12)

loop_
_atom_type_symbol
_atom_type_description
_atom_type_scat_dispersion_real
_atom_type_scat_dispersion_imag
_atom_type_scat_source
C C 0.0033 0.0016 'International Tables Vol C Tables 4.2.6.8 and 6.1.1.4'
H H 0.0000 0.0000 'International Tables Vol C Tables 4.2.6.8 and 6.1.1.4'
F F 0.0171 0.0103 'International Tables Vol C Tables 4.2.6.8 and 6.1.1.4'
I I -0.4742 1.8119 'International Tables Vol C Tables 4.2.6.8 and 6.1.1.4'

loop_
_geom_angle_atom_site_label_1
_geom_angle_atom_site_label_2
_geom_angle_atom_site_label_3
_geom_angle
_geom_angle_site_symmetry_1
_geom_angle_site_symmetry_3
I1 C1 F1 69.1(14) 3 .
I1 C1 F2 66.7(7) 3 10_556
F1 C1 F2 106.4(8) . 10_556
I1 C1 F2 66.7(7) 3 .
F1 C1 F2 106.4(8) . .
F2 C1 F2 106.0(10) 10_556 .
I1 C1 C2 177.6(18) 3 .
F1 C1 C2 113.2(8) . .
F2 C1 C2 112.1(7) 10_556 .
F2 C1 C2 112.1(7) . .
C1 C2 C1 114.8(10) 3 .
C1 C2 I1 114.2(5) . .
C1 C2 I1 114.2(5) 3 3
I1 C2 I1 113.48(19) . 3
C1 C2 H2 108.9(8) 3 .
C1 C2 H2 108.9(8) . .
I1 C2 H2 109.3(7) . .
I1 C2 H2 109.3(7) 3 .
C1 I1 F2 87.4(7) 3 3
C1 I1 F2 87.4(7) 3 12
F2 I1 F2 120.6(4) 3 12
C1 I1 F1 84.5(14) 3 3
F2 I1 F1 119.1(2) 3 3
F2 I1 F1 119.1(2) 12 3
F2 I1 C2 86.58(17) 3 .
F2 I1 C2 86.58(17) 12 .
F1 I1 C2 86.2(2) 3 .
C4 C3 C4 119.8(3) . 4_566
C4 C3 H3 120.09(16) . .
C4 C3 H3 120.09(16) 4_566 .
C4 C4 C3 120.09(16) 12 .
C4 C4 H4 120.4(15) 12 .
C3 C4 H4 119.5(15) . .

loop_
_geom_bond_atom_site_label_1
_geom_bond_atom_site_label_2
_geom_bond_distance
_geom_bond_site_symmetry_2
C1 I1 0.589(13) 3
C1 F1 1.323(14) .
C1 F2 1.347(8) 10_556
C1 F2 1.347(8) .
C1 C2 1.486(13) .
F1 I1 1.242(4) 3
F2 I1 1.238(4) 3
C2 C1 1.486(13) 3
C2 I1 2.075(2) .
C2 I1 2.075(2) 3
C2 H2 0.98(2) .
I1 C1 0.589(13) 3
I1 F2 1.238(4) 3
I1 F2 1.238(4) 12
I1 F1 1.242(4) 3
C3 C4 1.369(3) .
C3 C4 1.369(3) 4_566
C3 H3 0.95(3) .
C4 C4 1.368(5) 12
C4 H4 0.97(2) .

loop_
_geom_torsion_atom_site_label_1
_geom_torsion_atom_site_label_2
_geom_torsion_atom_site_label_3
_geom_torsion_atom_site_label_4
_geom_torsion
_geom_torsion_site_symmetry_1
_geom_torsion_site_symmetry_4
F2 C1 F1 I1 -56.4(7) 10_556 3
F2 C1 F1 I1 56.4(7) . 3
C2 C1 F1 I1 180.0 . 3
F1 C1 F2 I1 -57.9(12) . 3
F2 C1 F2 I1 55.1(8) 10_556 3
C2 C1 F2 I1 177.8(17) . 3
F1 C1 C2 C1 180.0 . 3
F2 C1 C2 C1 59.6(7) 10_556 3
F2 C1 C2 C1 -59.6(7) . 3
F1 C1 C2 I1 180.0 . .
F2 C1 C2 I1 59.6(7) 10_556 .
F2 C1 C2 I1 -59.6(7) . .
F1 C1 C2 I1 180.0 . 3
F2 C1 C2 I1 59.6(7) 10_556 3
F2 C1 C2 I1 -59.6(7) . 3
C1 C2 I1 C1 180.0 . 3
I1 C2 I1 C1 180.0 3 3
C1 C2 I1 F2 119.5(2) 3 3
C1 C2 I1 F2 -60.5(2) . 3
I1 C2 I1 F2 -60.5(2) 3 3
C1 C2 I1 F2 -119.5(2) 3 12
C1 C2 I1 F2 60.5(2) . 12
I1 C2 I1 F2 60.5(2) 3 12
C1 C2 I1 F1 0.0 3 3
C1 C2 I1 F1 180.0 . 3
I1 C2 I1 F1 180.0 3 3
C4 C3 C4 C4 0.0 4_566 12
